data_7708348
loop_
_publ_author_name
'King, Rhus P.'
'Woodward, Madeleine'
'Grigg, Julian'
'McRobbie, Graeme'
'Levason, William'
'Reid, Gillian'

_publ_section_title
;
 Tin(IV) fluoride complexes with neutral phosphine coordination and
 comparisons with hard N- and O-donor ligands
;
_journal_name_full 'Dalton Transactions'
_journal_paper_doi 10.1039/D1DT02948G
_journal_year 2021
_chemical_formula_moiety 'C72 H60 F2 O4 P4 Sn, 2(C F3 O3 S)'
_chemical_formula_sum 'C74 H60 F8 O10 P4 S2 Sn'
_chemical_formula_weight 1567.91
_chemical_properties_physical Air-sensitive,Moisture-sensitive,Hygroscopic
_space_group_crystal_system triclinic
_space_group_IT_number 2
_space_group_name_Hall '-P 1'
_space_group_name_H-M_alt 'P -1'
_atom_sites_solution_hydrogens geom
_atom_sites_solution_primary dual
_audit_creation_date 2021-08-19
_audit_creation_method
;
Olex2 1.3
(compiled 2020.11.12 svn.r5f609507 for OlexSys, GUI svn.r6272)
;
_audit_update_record
;
2021-08-23 deposited with the CCDC.	2021-09-14 downloaded from the CCDC.
;
_cell_angle_alpha 69.740(2)
_cell_angle_beta 70.468(2)
_cell_angle_gamma 76.875(2)
_cell_formula_units_Z 2
_cell_length_a 13.7031(3)
_cell_length_b 15.6126(4)
_cell_length_c 18.1412(4)
_cell_measurement_reflns_used 42760
_cell_measurement_temperature 100.01(10)
_cell_measurement_theta_max 31.2400
_cell_measurement_theta_min 3.5770
_cell_volume 3404.20(15)
_computing_cell_refinement 'CrysAlisPro 1.171.41.93a (Rigaku OD, 2020)'
_computing_data_collection 'CrysAlisPro 1.171.41.93a (Rigaku OD, 2020)'
_computing_data_reduction 'CrysAlisPro 1.171.41.93a (Rigaku OD, 2020)'
_computing_molecular_graphics 'Olex2 1.3 (Dolomanov et al., 2009)'
_computing_publication_material 'Olex2 1.3 (Dolomanov et al., 2009)'
_computing_structure_refinement 'SHELXL 2018/3 (Sheldrick, 2015)'
_computing_structure_solution 'SHELXT 2018/2 (Sheldrick, 2018)'
_diffrn_ambient_environment N~2~
_diffrn_ambient_temperature 100.01(10)
_diffrn_detector 'Hybrid Pixel Array Detector'
_diffrn_detector_area_resol_mean 10.0000
_diffrn_detector_type HyPix
_diffrn_measured_fraction_theta_full 0.997
_diffrn_measured_fraction_theta_max 0.997
_diffrn_measurement_details
;
List of Runs (angles in degrees, time in seconds):

  # Type    Start    End  Width  t~exp~   \w     \q     \k     \f   Frames
#--------------------------------------------------------------------------
  1  \w     -6.00  62.00   0.50    0.53    --   21.24  57.00  60.00  136
  2  \w     -6.00 104.00   0.50    0.53    --   21.24  39.00  93.00  220
  3  \w   -107.00 -16.00   0.50    0.53    --  -18.58 -19.00  60.00  182
  4  \w   -101.00   9.00   0.50    0.53    --  -18.58 -39.00 -60.00  220
  5  \w     -6.00  62.00   0.50    0.53    --   21.24  57.00-120.00  136
  6  \w    -67.00 -16.00   0.50    0.53    --   21.24 -19.00-180.00  102
  7  \w      0.00  65.00   0.50    0.53    --   21.24 -99.00-120.00  130
  8  \w      0.00  65.00   0.50    0.53    --   21.24 -99.00-150.00  130
  9  \w    -62.00  23.00   0.50    0.53    --   21.24 -39.00 -60.00  170
 10  \w     22.00  64.00   0.50    0.53    --  -18.58  19.00  30.00   84
 11  \w    -42.00  59.00   0.50    0.53    --  -18.58  57.00-180.00  202
 12  \w    -84.00 -19.00   0.50    0.53    --  -18.58 138.00 -40.63  130
 13  \w    -17.00  64.00   0.50    0.53    --  -18.58  39.00  93.00  162
 14  \w     22.00  54.00   0.50    0.53    --  -18.58  19.00  60.00   64
 15  \w    -34.00  -7.00   0.50    0.53    --   21.24 120.00 173.48   54
 16  \w    -36.00 -10.00   0.50    0.53    --   21.24 124.00 137.75   52
 17  \w    -35.00  -9.00   0.50    0.53    --   21.24 122.00 -14.71   52
 18  \w    -30.00  -3.00   0.50    0.53    --   21.24 114.00 -45.98   54
;
_diffrn_measurement_device 'four-circle diffractometer'
_diffrn_measurement_device_type 'ROD, Synergy Custom system, HyPix'
_diffrn_measurement_method '\w scans'
_diffrn_orient_matrix_type 'CrysAlisPro convention (1999,Acta A55,543-557)'
_diffrn_orient_matrix_UB_11 0.0258446000
_diffrn_orient_matrix_UB_12 0.0148124000
_diffrn_orient_matrix_UB_13 0.0205516000
_diffrn_orient_matrix_UB_21 0.0321264000
_diffrn_orient_matrix_UB_22 -0.0429740000
_diffrn_orient_matrix_UB_23 0.0059660000
_diffrn_orient_matrix_UB_31 0.0369458000
_diffrn_orient_matrix_UB_32 0.0177984000
_diffrn_orient_matrix_UB_33 -0.0377712000
_diffrn_radiation_monochromator mirror
_diffrn_radiation_probe x-ray
_diffrn_radiation_type 'Mo K\a'
_diffrn_radiation_wavelength 0.71073
_diffrn_reflns_av_R_equivalents 0.0499
_diffrn_reflns_av_unetI/netI 0.0440
_diffrn_reflns_Laue_measured_fraction_full 0.997
_diffrn_reflns_Laue_measured_fraction_max 0.997
_diffrn_reflns_limit_h_max 18
_diffrn_reflns_limit_h_min -18
_diffrn_reflns_limit_k_max 21
_diffrn_reflns_limit_k_min -21
_diffrn_reflns_limit_l_max 24
_diffrn_reflns_limit_l_min -24
_diffrn_reflns_number 80126
_diffrn_reflns_point_group_measured_fraction_full 0.997
_diffrn_reflns_point_group_measured_fraction_max 0.997
_diffrn_reflns_theta_full 25.242
_diffrn_reflns_theta_max 28.700
_diffrn_reflns_theta_min 3.449
_diffrn_source 'Rotating-anode X-ray tube'
_diffrn_source_type 'Rigaku (Mo) X-ray Source'
_exptl_absorpt_coefficient_mu 0.613
_exptl_absorpt_correction_T_max 1.00000
_exptl_absorpt_correction_T_min 0.86476
_exptl_absorpt_correction_type multi-scan
_exptl_absorpt_process_details
;
CrysAlisPro 1.171.41.93a (Rigaku Oxford Diffraction, 2020)
Empirical absorption correction using spherical harmonics,
implemented in SCALE3 ABSPACK scaling algorithm.
;
_exptl_crystal_colour colourless
_exptl_crystal_colour_primary colourless
_exptl_crystal_density_diffrn 1.530
_exptl_crystal_description block
_exptl_crystal_F_000 1596
_exptl_crystal_recrystallization_method 'Slow evaporation'
_exptl_crystal_size_max 0.2
_exptl_crystal_size_mid 0.15
_exptl_crystal_size_min 0.1
_refine_diff_density_max 2.656
_refine_diff_density_min -1.380
_refine_diff_density_rms 0.101
_refine_ls_extinction_method none
_refine_ls_goodness_of_fit_ref 1.020
_refine_ls_hydrogen_treatment constr
_refine_ls_matrix_type full
_refine_ls_number_parameters 892
_refine_ls_number_reflns 17545
_refine_ls_number_restraints 0
_refine_ls_restrained_S_all 1.020
_refine_ls_R_factor_all 0.0663
_refine_ls_R_factor_gt 0.0469
_refine_ls_shift/su_max 0.001
_refine_ls_shift/su_mean 0.000
_refine_ls_structure_factor_coef Fsqd
_refine_ls_weighting_details 'w=1/[\s^2^(Fo^2^)+(0.0557P)^2^+7.3862P] where P=(Fo^2^+2Fc^2^)/3'
_refine_ls_weighting_scheme calc
_refine_ls_wR_factor_gt 0.1160
_refine_ls_wR_factor_ref 0.1301
_reflns_Friedel_coverage 0.000
_reflns_number_gt 13833
_reflns_number_total 17545
_reflns_threshold_expression 'I > 2\s(I)'
_cod_data_source_file d1dt02948g2.cif
_cod_data_source_block 2021dept_gr_mw98_1
_cod_database_code 7708348
_shelx_shelxl_version_number 2018/3
_chemical_oxdiff_formula SnF2O4P4C70H70C2F6O2S6
_shelx_space_group_comment
;
The symmetry employed for this shelxl refinement is uniquely defined
by the following loop, which should always be used as a source of
symmetry information in preference to the above space-group names.
They are only intended as comments.
;
_shelx_estimated_absorpt_t_max 0.941
_shelx_estimated_absorpt_t_min 0.887
_reflns_odcompleteness_completeness 99.72
_reflns_odcompleteness_iscentric 1
_reflns_odcompleteness_theta 28.64
_olex2_refinement_description
;
1. Fixed Uiso
 At 1.2 times of:
  All C(H) groups
2.a Aromatic/amide H refined with riding coordinates:
 C38(H38), C14(H14), C23(H23), C72(H72), C10(H10), C48(H48), C44(H44),
 C25(H25), C47(H47), C58(H58), C40(H40), C50(H50), C2(H2), C60(H60), C68(H68),
 C6(H6), C69(H69), C21(H21), C8(H8), C71(H71), C39(H39), C54(H54), C19(H19),
 C27(H27), C56(H56), C11(H11), C12(H12), C31(H31), C36(H36), C46(H46), C16(H16),
  C22(H22), C70(H70), C53(H53), C65(H65), C26(H26), C52(H52), C5(H5), C45(H45),
 C15(H15), C4(H4), C59(H59), C51(H51), C20(H20), C42(H42), C57(H57), C17(H17),
 C41(H41), C64(H64), C28(H28), C3(H3), C35(H35), C66(H66), C9(H9), C34(H34),
 C29(H29), C63(H63), C33(H33), C32(H32), C62(H62)
;
_olex2_submission_special_instructions 'No special instructions were received'
_oxdiff_exptl_absorpt_empirical_details
;
Empirical correction (ABSPACK) includes:
- Absorption correction using spherical harmonics
- Frame scaling
;
_oxdiff_exptl_absorpt_empirical_full_max 2.050
_oxdiff_exptl_absorpt_empirical_full_min 0.592

loop_
_space_group_symop_operation_xyz
'x, y, z'
'-x, -y, -z'

loop_
_atom_site_label
_atom_site_type_symbol
_atom_site_fract_x
_atom_site_fract_y
_atom_site_fract_z
_atom_site_U_iso_or_equiv
_atom_site_adp_type
_atom_site_occupancy
_atom_site_site_symmetry_order
_atom_site_calc_flag
_atom_site_refinement_flags_posn
_atom_site_refinement_flags_adp
_atom_site_refinement_flags_occupancy
_atom_site_disorder_assembly
_atom_site_disorder_group
Sn1 Sn 0.48485(2) 0.25497(2) 0.26696(2) 0.01791(6) Uani 1 1 d . . . . .
P3 P 0.61933(6) 0.18270(5) 0.09457(4) 0.01888(14) Uani 1 1 d . . . . .
P4 P 0.72500(5) 0.24544(5) 0.28691(4) 0.01857(14) Uani 1 1 d . . . . .
P1 P 0.37374(6) 0.32212(5) 0.43921(4) 0.02073(15) Uani 1 1 d . . . . .
P2 P 0.24477(6) 0.26599(5) 0.23855(4) 0.02106(15) Uani 1 1 d . . . . .
S1 S 0.20817(6) 0.32467(6) 0.80701(5) 0.03079(17) Uani 1 1 d . . . . .
S2 S -0.19934(7) 0.15655(7) 0.70616(5) 0.0381(2) Uani 1 1 d . . . . .
F2 F 0.47600(13) 0.12633(11) 0.32609(10) 0.0218(3) Uani 1 1 d . . . . .
F1 F 0.49094(14) 0.38274(12) 0.20773(11) 0.0269(4) Uani 1 1 d . . . . .
O3 O 0.58914(16) 0.21522(15) 0.17056(12) 0.0222(4) Uani 1 1 d . . . . .
O4 O 0.60614(15) 0.25299(14) 0.30958(12) 0.0192(4) Uani 1 1 d . . . . .
O2 O 0.36187(16) 0.25827(14) 0.22607(12) 0.0224(4) Uani 1 1 d . . . . .
O1 O 0.38057(16) 0.28617(15) 0.36873(12) 0.0238(4) Uani 1 1 d . . . . .
F6 F 0.10118(19) 0.23505(17) 0.76898(14) 0.0489(6) Uani 1 1 d . . . . .
F7 F 0.1949(2) 0.14859(16) 0.84732(16) 0.0556(7) Uani 1 1 d . . . . .
O5 O 0.12010(19) 0.32888(17) 0.87766(15) 0.0354(5) Uani 1 1 d . . . . .
F5 F -0.2433(2) 0.1134(2) 0.86590(14) 0.0560(7) Uani 1 1 d . . . . .
F4 F -0.08256(19) 0.1266(2) 0.80361(16) 0.0612(7) Uani 1 1 d . . . . .
O6 O 0.2032(2) 0.39900(18) 0.73394(15) 0.0396(6) Uani 1 1 d . . . . .
O7 O 0.30847(19) 0.2997(2) 0.82261(16) 0.0436(6) Uani 1 1 d . . . . .
O8 O -0.3060(2) 0.19231(18) 0.71350(17) 0.0414(6) Uani 1 1 d . . . . .
F8 F 0.2668(2) 0.2100(2) 0.71875(17) 0.0670(8) Uani 1 1 d . . . . .
F3 F -0.1954(3) 0.24601(19) 0.80339(19) 0.0695(8) Uani 1 1 d . . . . .
O9 O -0.1790(2) 0.0589(2) 0.71387(19) 0.0472(7) Uani 1 1 d . . . . .
O10 O -0.1243(3) 0.2083(3) 0.64300(19) 0.0744(12) Uani 1 1 d . . . . .
C67 C 0.4416(2) 0.2389(2) 0.50752(17) 0.0236(6) Uani 1 1 d . . . . .
C43 C 0.7581(2) 0.2834(2) 0.35730(17) 0.0222(6) Uani 1 1 d . . . . .
C61 C 0.2391(2) 0.3397(2) 0.49376(19) 0.0258(6) Uani 1 1 d . . . . .
C38 C 0.7200(2) 0.0592(2) 0.32081(19) 0.0263(6) Uani 1 1 d . . . . .
H38 H 0.647477 0.074576 0.325487 0.032 Uiso 1 1 calc R U . . .
C37 C 0.7821(2) 0.1284(2) 0.30029(17) 0.0227(6) Uani 1 1 d . . . . .
C18 C 0.5768(2) 0.2703(2) 0.01351(17) 0.0229(6) Uani 1 1 d . . . . .
C24 C 0.1853(2) 0.3825(2) 0.22692(18) 0.0256(6) Uani 1 1 d . . . . .
C14 C 0.8053(2) 0.0801(2) 0.11282(19) 0.0271(6) Uani 1 1 d . . . . .
H14 H 0.763537 0.043976 0.162219 0.033 Uiso 1 1 calc R U . . .
C7 C 0.5669(2) 0.0802(2) 0.11256(17) 0.0203(5) Uani 1 1 d . . . . .
C23 C 0.5389(3) 0.2472(2) -0.03827(19) 0.0282(6) Uani 1 1 d . . . . .
H23 H 0.531967 0.184833 -0.028929 0.034 Uiso 1 1 calc R U . . .
C13 C 0.7584(2) 0.1574(2) 0.06264(17) 0.0227(6) Uani 1 1 d . . . . .
C72 C 0.4649(3) 0.1486(2) 0.50320(19) 0.0284(6) Uani 1 1 d . . . . .
H72 H 0.449503 0.133543 0.462185 0.034 Uiso 1 1 calc R U . . .
C49 C 0.7785(2) 0.3183(2) 0.18645(17) 0.0244(6) Uani 1 1 d . . . . .
C1 C 0.2254(2) 0.2311(2) 0.16122(18) 0.0240(6) Uani 1 1 d . . . . .
C10 C 0.4775(3) -0.0743(2) 0.1397(2) 0.0335(7) Uani 1 1 d . . . . .
H10 H 0.447511 -0.127885 0.149728 0.040 Uiso 1 1 calc R U . . .
C48 C 0.8095(2) 0.3599(2) 0.3325(2) 0.0292(7) Uani 1 1 d . . . . .
H48 H 0.830514 0.393535 0.276164 0.035 Uiso 1 1 calc R U . . .
C44 C 0.7277(3) 0.2338(2) 0.44018(19) 0.0293(7) Uani 1 1 d . . . . .
H44 H 0.693404 0.180795 0.457171 0.035 Uiso 1 1 calc R U . . .
C25 C 0.2305(3) 0.4441(2) 0.2414(2) 0.0363(8) Uani 1 1 d . . . . .
H25 H 0.293497 0.424542 0.257051 0.044 Uiso 1 1 calc R U . . .
C55 C 0.4239(2) 0.4296(2) 0.40177(18) 0.0245(6) Uani 1 1 d . . . . .
C47 C 0.8302(3) 0.3870(3) 0.3907(2) 0.0361(8) Uani 1 1 d . . . . .
H47 H 0.866307 0.438787 0.374017 0.043 Uiso 1 1 calc R U . . .
C58 C 0.5031(3) 0.5965(2) 0.3229(2) 0.0366(8) Uani 1 1 d . . . . .
H58 H 0.530775 0.653360 0.295036 0.044 Uiso 1 1 calc R U . . .
C40 C 0.8709(3) -0.0547(2) 0.3265(2) 0.0354(8) Uani 1 1 d . . . . .
H40 H 0.901707 -0.116992 0.334421 0.042 Uiso 1 1 calc R U . . .
C50 C 0.7279(3) 0.4085(3) 0.1663(2) 0.0359(8) Uani 1 1 d . . . . .
H50 H 0.664398 0.426376 0.202679 0.043 Uiso 1 1 calc R U . . .
C2 C 0.2631(3) 0.2821(3) 0.0795(2) 0.0332(7) Uani 1 1 d . . . . .
H2 H 0.298855 0.333295 0.066358 0.040 Uiso 1 1 calc R U . . .
C60 C 0.3591(3) 0.5089(2) 0.3728(2) 0.0323(7) Uani 1 1 d . . . . .
H60 H 0.288013 0.505626 0.379840 0.039 Uiso 1 1 calc R U . . .
C68 C 0.4639(3) 0.2604(2) 0.5682(2) 0.0305(7) Uani 1 1 d . . . . .
H68 H 0.448229 0.321840 0.571099 0.037 Uiso 1 1 calc R U . . .
C6 C 0.1748(3) 0.1557(2) 0.1803(2) 0.0305(7) Uani 1 1 d . . . . .
H6 H 0.150103 0.120387 0.235724 0.037 Uiso 1 1 calc R U . . .
C74 C -0.1788(3) 0.1612(3) 0.7988(2) 0.0330(7) Uani 1 1 d . . . . .
C69 C 0.5090(3) 0.1917(3) 0.6244(2) 0.0345(7) Uani 1 1 d . . . . .
H69 H 0.524118 0.206287 0.665810 0.041 Uiso 1 1 calc R U . . .
C21 C 0.5216(3) 0.4057(2) -0.1173(2) 0.0360(8) Uani 1 1 d . . . . .
H21 H 0.502795 0.452121 -0.162206 0.043 Uiso 1 1 calc R U . . .
C8 C 0.6223(3) 0.0133(3) 0.0750(2) 0.0369(8) Uani 1 1 d . . . . .
H8 H 0.690951 0.020354 0.039773 0.044 Uiso 1 1 calc R U . . .
C71 C 0.5113(3) 0.0804(2) 0.5597(2) 0.0327(7) Uani 1 1 d . . . . .
H71 H 0.528420 0.019060 0.556611 0.039 Uiso 1 1 calc R U . . .
C30 C 0.1805(2) 0.1927(2) 0.33544(18) 0.0266(6) Uani 1 1 d . . . . .
C39 C 0.7651(3) -0.0326(2) 0.3344(2) 0.0326(7) Uani 1 1 d . . . . .
H39 H 0.723026 -0.079915 0.349102 0.039 Uiso 1 1 calc R U . . .
C54 C 0.8707(3) 0.2918(3) 0.1326(2) 0.0325(7) Uani 1 1 d . . . . .
H54 H 0.904105 0.230349 0.145701 0.039 Uiso 1 1 calc R U . . .
C19 C 0.5865(3) 0.3618(2) 0.0001(2) 0.0365(8) Uani 1 1 d . . . . .
H19 H 0.611476 0.377842 0.035895 0.044 Uiso 1 1 calc R U . . .
C27 C 0.0917(3) 0.5626(3) 0.2100(2) 0.0381(8) Uani 1 1 d . . . . .
H27 H 0.059647 0.624359 0.204181 0.046 Uiso 1 1 calc R U . . .
C56 C 0.5273(3) 0.4350(2) 0.3926(2) 0.0314(7) Uani 1 1 d . . . . .
H56 H 0.570942 0.381731 0.413702 0.038 Uiso 1 1 calc R U . . .
C11 C 0.4206(3) -0.0070(2) 0.1762(2) 0.0307(7) Uani 1 1 d . . . . .
H11 H 0.351286 -0.013664 0.210346 0.037 Uiso 1 1 calc R U . . .
C12 C 0.4650(2) 0.0697(2) 0.1628(2) 0.0284(6) Uani 1 1 d . . . . .
H12 H 0.426141 0.115919 0.187951 0.034 Uiso 1 1 calc R U . . .
C31 C 0.2363(3) 0.1132(3) 0.3728(2) 0.0370(8) Uani 1 1 d . . . . .
H31 H 0.308323 0.098586 0.347743 0.044 Uiso 1 1 calc R U . . .
C36 C 0.9731(3) 0.1102(3) 0.0180(2) 0.0365(8) Uani 1 1 d . . . . .
H36 H 1.046624 0.093866 0.002261 0.044 Uiso 1 1 calc R U . . .
C46 C 0.7986(3) 0.3389(3) 0.4726(2) 0.0383(8) Uani 1 1 d . . . . .
H46 H 0.811738 0.358503 0.512047 0.046 Uiso 1 1 calc R U . . .
C16 C 0.9276(3) 0.1863(3) -0.0308(2) 0.0362(8) Uani 1 1 d . . . . .
H16 H 0.969841 0.222802 -0.079640 0.043 Uiso 1 1 calc R U . . .
C22 C 0.5110(3) 0.3153(2) -0.1037(2) 0.0349(7) Uani 1 1 d . . . . .
H22 H 0.484679 0.299612 -0.139040 0.042 Uiso 1 1 calc R U . . .
C70 C 0.5320(3) 0.1024(2) 0.6201(2) 0.0342(7) Uani 1 1 d . . . . .
H70 H 0.562343 0.055698 0.658888 0.041 Uiso 1 1 calc R U . . .
C53 C 0.9138(3) 0.3563(3) 0.0592(2) 0.0442(9) Uani 1 1 d . . . . .
H53 H 0.977090 0.338994 0.022396 0.053 Uiso 1 1 calc R U . . .
C65 C 0.1036(3) 0.3940(3) 0.5974(2) 0.0446(9) Uani 1 1 d . . . . .
H65 H 0.082606 0.423940 0.638777 0.053 Uiso 1 1 calc R U . . .
C26 C 0.1831(3) 0.5344(3) 0.2330(3) 0.0442(9) Uani 1 1 d . . . . .
H26 H 0.213568 0.576688 0.243051 0.053 Uiso 1 1 calc R U . . .
C52 C 0.8643(3) 0.4448(3) 0.0403(2) 0.0477(10) Uani 1 1 d . . . . .
H52 H 0.894140 0.488598 -0.009497 0.057 Uiso 1 1 calc R U . . .
C5 C 0.1601(3) 0.1320(3) 0.1177(2) 0.0383(8) Uani 1 1 d . . . . .
H5 H 0.125329 0.080323 0.130420 0.046 Uiso 1 1 calc R U . . .
C45 C 0.7479(3) 0.2623(3) 0.4974(2) 0.0351(8) Uani 1 1 d . . . . .
H45 H 0.726911 0.229184 0.553853 0.042 Uiso 1 1 calc R U . . .
C15 C 0.9123(3) 0.0568(3) 0.0902(2) 0.0333(7) Uani 1 1 d . . . . .
H15 H 0.944188 0.004406 0.123788 0.040 Uiso 1 1 calc R U . . .
C4 C 0.1959(3) 0.1833(3) 0.0377(2) 0.0377(8) Uani 1 1 d . . . . .
H4 H 0.184697 0.167503 -0.004672 0.045 Uiso 1 1 calc R U . . .
C59 C 0.3991(3) 0.5920(2) 0.3338(2) 0.0384(8) Uani 1 1 d . . . . .
H59 H 0.355226 0.646082 0.314402 0.046 Uiso 1 1 calc R U . . .
C51 C 0.7713(3) 0.4712(3) 0.0929(2) 0.0474(10) Uani 1 1 d . . . . .
H51 H 0.737394 0.532343 0.078547 0.057 Uiso 1 1 calc R U . . .
C20 C 0.5594(3) 0.4294(2) -0.0658(2) 0.0414(9) Uani 1 1 d . . . . .
H20 H 0.566804 0.491807 -0.075696 0.050 Uiso 1 1 calc R U . . .
C42 C 0.8882(2) 0.1049(2) 0.2949(2) 0.0303(7) Uani 1 1 d . . . . .
H42 H 0.930236 0.151372 0.282887 0.036 Uiso 1 1 calc R U . . .
C57 C 0.5663(3) 0.5187(3) 0.3525(2) 0.0366(8) Uani 1 1 d . . . . .
H57 H 0.637301 0.522453 0.345270 0.044 Uiso 1 1 calc R U . . .
C17 C 0.8202(3) 0.2102(2) -0.00883(19) 0.0297(7) Uani 1 1 d . . . . .
H17 H 0.788973 0.262702 -0.042827 0.036 Uiso 1 1 calc R U . . .
C73 C 0.1920(3) 0.2248(3) 0.7843(2) 0.0398(8) Uani 1 1 d . . . . .
C41 C 0.9324(3) 0.0138(3) 0.3070(2) 0.0356(8) Uani 1 1 d . . . . .
H41 H 1.005013 -0.001791 0.302050 0.043 Uiso 1 1 calc R U . . .
C64 C 0.0316(3) 0.3618(3) 0.5820(3) 0.0463(10) Uani 1 1 d . . . . .
H64 H -0.040323 0.372964 0.609389 0.056 Uiso 1 1 calc R U . . .
C28 C 0.0467(3) 0.5022(3) 0.1954(2) 0.0379(8) Uani 1 1 d . . . . .
H28 H -0.016420 0.522250 0.179983 0.045 Uiso 1 1 calc R U . . .
C3 C 0.2482(3) 0.2580(3) 0.0182(2) 0.0366(8) Uani 1 1 d . . . . .
H3 H 0.273773 0.292530 -0.037384 0.044 Uiso 1 1 calc R U . . .
C35 C 0.0732(3) 0.2121(3) 0.3711(2) 0.0381(8) Uani 1 1 d . . . . .
H35 H 0.034376 0.265916 0.345057 0.046 Uiso 1 1 calc R U . . .
C66 C 0.2077(3) 0.3840(3) 0.5540(2) 0.0447(9) Uani 1 1 d . . . . .
H66 H 0.257649 0.407413 0.565298 0.054 Uiso 1 1 calc R U . . .
C9 C 0.5772(3) -0.0641(3) 0.0890(3) 0.0448(10) Uani 1 1 d . . . . .
H9 H 0.615262 -0.110176 0.063456 0.054 Uiso 1 1 calc R U . . .
C34 C 0.0245(3) 0.1525(3) 0.4444(2) 0.0471(10) Uani 1 1 d . . . . .
H34 H -0.048463 0.164525 0.468158 0.057 Uiso 1 1 calc R U . . .
C29 C 0.0931(3) 0.4123(3) 0.2031(2) 0.0340(7) Uani 1 1 d . . . . .
H29 H 0.062404 0.370807 0.192195 0.041 Uiso 1 1 calc R U . . .
C63 C 0.0627(3) 0.3128(4) 0.5265(3) 0.0642(15) Uani 1 1 d . . . . .
H63 H 0.012927 0.285162 0.519125 0.077 Uiso 1 1 calc R U . . .
C33 C 0.0817(3) 0.0757(3) 0.4830(2) 0.0495(11) Uani 1 1 d . . . . .
H33 H 0.048576 0.036665 0.534797 0.059 Uiso 1 1 calc R U . . .
C32 C 0.1863(3) 0.0550(3) 0.4471(3) 0.0502(11) Uani 1 1 d . . . . .
H32 H 0.224474 0.000787 0.473298 0.060 Uiso 1 1 calc R U . . .
C62 C 0.1661(3) 0.3033(4) 0.4810(3) 0.0563(13) Uani 1 1 d . . . . .
H62 H 0.186523 0.271530 0.440971 0.068 Uiso 1 1 calc R U . . .

loop_
_atom_site_aniso_label
_atom_site_aniso_U_11
_atom_site_aniso_U_22
_atom_site_aniso_U_33
_atom_site_aniso_U_23
_atom_site_aniso_U_13
_atom_site_aniso_U_12
Sn1 0.01681(9) 0.01643(10) 0.02063(10) -0.00593(7) -0.00591(7) -0.00062(7)
P3 0.0188(3) 0.0198(4) 0.0175(3) -0.0045(3) -0.0044(2) -0.0038(3)
P4 0.0166(3) 0.0195(4) 0.0195(3) -0.0061(3) -0.0048(2) -0.0019(3)
P1 0.0209(3) 0.0209(4) 0.0205(3) -0.0073(3) -0.0049(3) -0.0023(3)
P2 0.0193(3) 0.0222(4) 0.0226(3) -0.0078(3) -0.0074(3) -0.0001(3)
S1 0.0252(4) 0.0307(4) 0.0317(4) -0.0020(3) -0.0069(3) -0.0072(3)
S2 0.0312(4) 0.0498(6) 0.0330(4) -0.0089(4) -0.0100(3) -0.0083(4)
F2 0.0232(8) 0.0174(8) 0.0232(8) -0.0033(6) -0.0068(6) -0.0032(6)
F1 0.0289(9) 0.0192(9) 0.0328(9) -0.0028(7) -0.0139(7) -0.0032(7)
O3 0.0203(9) 0.0270(11) 0.0210(9) -0.0079(8) -0.0051(8) -0.0059(8)
O4 0.0181(9) 0.0193(10) 0.0208(9) -0.0065(8) -0.0060(7) -0.0018(7)
O2 0.0208(10) 0.0213(10) 0.0271(10) -0.0086(8) -0.0095(8) -0.0001(8)
O1 0.0194(10) 0.0292(11) 0.0238(10) -0.0121(9) -0.0049(8) -0.0001(8)
F6 0.0506(14) 0.0501(14) 0.0486(13) -0.0147(11) -0.0069(11) -0.0213(11)
F7 0.0595(16) 0.0295(12) 0.0622(16) -0.0063(11) -0.0054(12) -0.0047(11)
O5 0.0304(12) 0.0345(13) 0.0352(13) -0.0074(10) -0.0073(10) 0.0000(10)
F5 0.0584(16) 0.0709(18) 0.0351(12) -0.0051(11) -0.0115(11) -0.0202(13)
F4 0.0358(12) 0.101(2) 0.0572(15) -0.0329(15) -0.0229(11) 0.0020(13)
O6 0.0411(14) 0.0376(14) 0.0359(13) 0.0036(11) -0.0140(11) -0.0147(11)
O7 0.0261(12) 0.0557(17) 0.0403(14) -0.0009(12) -0.0107(10) -0.0073(12)
O8 0.0384(14) 0.0352(14) 0.0515(16) -0.0051(12) -0.0243(12) -0.0008(11)
F8 0.0611(17) 0.0656(18) 0.0621(16) -0.0362(14) 0.0217(13) -0.0164(14)
F3 0.107(2) 0.0426(15) 0.082(2) -0.0285(14) -0.0507(18) -0.0011(15)
O9 0.0399(15) 0.0465(17) 0.0625(18) -0.0280(14) -0.0163(13) 0.0027(12)
O10 0.074(2) 0.118(3) 0.0359(16) 0.0011(18) -0.0163(15) -0.059(2)
C67 0.0252(14) 0.0241(15) 0.0202(13) -0.0051(11) -0.0061(11) -0.0034(11)
C43 0.0205(13) 0.0246(15) 0.0242(14) -0.0090(11) -0.0075(11) -0.0031(11)
C61 0.0241(14) 0.0265(16) 0.0264(14) -0.0101(12) -0.0040(11) -0.0034(12)
C38 0.0234(14) 0.0254(16) 0.0282(15) -0.0088(12) -0.0074(11) 0.0021(12)
C37 0.0208(13) 0.0234(15) 0.0233(13) -0.0084(11) -0.0065(11) 0.0015(11)
C18 0.0240(14) 0.0218(14) 0.0217(13) -0.0049(11) -0.0068(11) -0.0022(11)
C24 0.0237(14) 0.0249(15) 0.0254(14) -0.0079(12) -0.0067(11) 0.0025(12)
C14 0.0232(14) 0.0314(17) 0.0255(14) -0.0093(12) -0.0059(11) -0.0010(12)
C7 0.0204(13) 0.0182(13) 0.0209(13) -0.0033(10) -0.0060(10) -0.0031(10)
C23 0.0383(17) 0.0237(16) 0.0251(15) -0.0039(12) -0.0135(13) -0.0067(13)
C13 0.0189(13) 0.0274(15) 0.0228(13) -0.0107(12) -0.0039(10) -0.0024(11)
C72 0.0367(17) 0.0250(16) 0.0237(14) -0.0049(12) -0.0081(12) -0.0080(13)
C49 0.0252(14) 0.0271(16) 0.0211(13) -0.0047(11) -0.0059(11) -0.0084(12)
C1 0.0205(13) 0.0274(16) 0.0269(14) -0.0103(12) -0.0100(11) 0.0002(11)
C10 0.0343(17) 0.0285(17) 0.0392(18) -0.0127(14) -0.0060(14) -0.0088(14)
C48 0.0263(15) 0.0311(17) 0.0325(16) -0.0107(13) -0.0084(12) -0.0057(13)
C44 0.0279(15) 0.0333(18) 0.0266(15) -0.0053(13) -0.0091(12) -0.0075(13)
C25 0.0333(17) 0.0286(18) 0.051(2) -0.0146(15) -0.0186(15) 0.0040(14)
C55 0.0279(15) 0.0212(15) 0.0243(14) -0.0089(11) -0.0055(11) -0.0021(12)
C47 0.0368(18) 0.0346(19) 0.047(2) -0.0199(16) -0.0131(15) -0.0089(15)
C58 0.055(2) 0.0235(17) 0.0267(16) -0.0067(13) -0.0009(15) -0.0137(15)
C40 0.0360(18) 0.0267(17) 0.0350(17) -0.0085(14) -0.0076(14) 0.0078(14)
C50 0.0300(17) 0.0370(19) 0.0310(17) 0.0018(14) -0.0064(13) -0.0072(14)
C2 0.0345(17) 0.0389(19) 0.0299(16) -0.0099(14) -0.0095(13) -0.0111(15)
C60 0.0314(17) 0.0302(17) 0.0311(16) -0.0055(13) -0.0093(13) -0.0009(13)
C68 0.0357(17) 0.0271(16) 0.0320(16) -0.0117(13) -0.0131(13) 0.0000(13)
C6 0.0308(16) 0.0314(17) 0.0304(16) -0.0092(13) -0.0081(13) -0.0065(13)
C74 0.0284(16) 0.0386(19) 0.0347(17) -0.0124(14) -0.0121(13) -0.0020(14)
C69 0.0421(19) 0.0364(19) 0.0286(16) -0.0113(14) -0.0162(14) 0.0010(15)
C21 0.045(2) 0.0295(18) 0.0275(16) -0.0025(13) -0.0152(14) 0.0046(15)
C8 0.0253(16) 0.0371(19) 0.049(2) -0.0268(16) 0.0055(14) -0.0077(14)
C71 0.0436(19) 0.0207(16) 0.0312(16) -0.0040(13) -0.0109(14) -0.0040(14)
C30 0.0268(15) 0.0283(16) 0.0235(14) -0.0070(12) -0.0049(11) -0.0055(12)
C39 0.0356(18) 0.0231(16) 0.0352(17) -0.0070(13) -0.0086(14) -0.0007(13)
C54 0.0359(18) 0.0332(18) 0.0276(15) -0.0130(13) 0.0018(13) -0.0126(14)
C19 0.055(2) 0.0284(18) 0.0319(17) -0.0090(14) -0.0197(16) -0.0045(16)
C27 0.0381(19) 0.0268(18) 0.0383(19) -0.0085(14) -0.0065(15) 0.0091(14)
C56 0.0269(16) 0.0268(17) 0.0377(17) -0.0111(14) -0.0047(13) -0.0022(13)
C11 0.0273(16) 0.0297(17) 0.0355(17) -0.0136(14) -0.0022(13) -0.0081(13)
C12 0.0232(14) 0.0268(16) 0.0343(16) -0.0141(13) -0.0011(12) -0.0037(12)
C31 0.0286(17) 0.0347(19) 0.0407(19) -0.0019(15) -0.0083(14) -0.0069(14)
C36 0.0202(15) 0.052(2) 0.045(2) -0.0269(17) -0.0062(13) -0.0046(15)
C46 0.0398(19) 0.046(2) 0.043(2) -0.0257(17) -0.0171(16) -0.0028(16)
C16 0.0269(16) 0.049(2) 0.0312(17) -0.0128(15) 0.0019(13) -0.0159(15)
C22 0.044(2) 0.0344(19) 0.0304(16) -0.0054(14) -0.0208(15) -0.0035(15)
C70 0.0403(19) 0.0320(18) 0.0277(16) -0.0039(13) -0.0141(14) 0.0000(15)
C53 0.048(2) 0.051(2) 0.0292(17) -0.0139(17) 0.0084(15) -0.0250(19)
C65 0.038(2) 0.057(3) 0.040(2) -0.0279(19) 0.0025(16) -0.0080(18)
C26 0.047(2) 0.0300(19) 0.060(2) -0.0162(18) -0.0228(19) 0.0044(16)
C52 0.058(3) 0.050(2) 0.0267(17) 0.0039(16) -0.0025(16) -0.028(2)
C5 0.0402(19) 0.040(2) 0.045(2) -0.0163(16) -0.0160(16) -0.0133(16)
C45 0.0370(18) 0.044(2) 0.0267(16) -0.0095(14) -0.0125(13) -0.0064(15)
C15 0.0260(16) 0.0394(19) 0.0374(18) -0.0159(15) -0.0119(13) 0.0022(14)
C4 0.0365(18) 0.051(2) 0.0366(18) -0.0199(16) -0.0138(15) -0.0098(16)
C59 0.050(2) 0.0248(17) 0.0341(18) -0.0037(14) -0.0133(16) 0.0012(15)
C51 0.048(2) 0.040(2) 0.040(2) 0.0082(17) -0.0137(17) -0.0091(18)
C20 0.068(3) 0.0215(17) 0.0350(18) -0.0042(14) -0.0194(18) -0.0050(17)
C42 0.0223(15) 0.0349(18) 0.0357(17) -0.0139(14) -0.0097(12) 0.0003(13)
C57 0.0334(18) 0.0346(19) 0.0413(19) -0.0130(15) -0.0040(14) -0.0099(15)
C17 0.0293(16) 0.0346(18) 0.0246(15) -0.0067(13) -0.0057(12) -0.0091(13)
C73 0.0379(19) 0.034(2) 0.0374(19) -0.0104(15) 0.0043(15) -0.0085(15)
C41 0.0249(16) 0.039(2) 0.0402(18) -0.0141(15) -0.0117(14) 0.0097(14)
C64 0.0306(18) 0.059(3) 0.050(2) -0.027(2) 0.0047(16) -0.0130(18)
C28 0.0284(17) 0.038(2) 0.0385(18) -0.0078(15) -0.0105(14) 0.0098(14)
C3 0.0412(19) 0.043(2) 0.0287(16) -0.0102(15) -0.0096(14) -0.0119(16)
C35 0.0294(17) 0.043(2) 0.0365(18) -0.0109(16) -0.0040(14) -0.0035(15)
C66 0.0318(18) 0.064(3) 0.049(2) -0.033(2) -0.0056(16) -0.0075(18)
C9 0.0354(19) 0.034(2) 0.068(3) -0.0328(19) 0.0016(18) -0.0081(16)
C34 0.0340(19) 0.064(3) 0.037(2) -0.0123(19) 0.0013(15) -0.0163(19)
C29 0.0284(16) 0.0338(18) 0.0377(18) -0.0094(14) -0.0115(14) 0.0018(14)
C63 0.030(2) 0.102(4) 0.081(3) -0.063(3) 0.006(2) -0.023(2)
C33 0.049(2) 0.062(3) 0.0304(18) 0.0038(18) -0.0075(16) -0.025(2)
C32 0.044(2) 0.047(2) 0.047(2) 0.0132(18) -0.0184(18) -0.0160(19)
C62 0.035(2) 0.086(4) 0.066(3) -0.055(3) 0.0049(19) -0.017(2)

loop_
_atom_type_symbol
_atom_type_description
_atom_type_scat_dispersion_real
_atom_type_scat_dispersion_imag
_atom_type_scat_source
C C 0.0033 0.0016 'International Tables Vol C Tables 4.2.6.8 and 6.1.1.4'
H H 0.0000 0.0000 'International Tables Vol C Tables 4.2.6.8 and 6.1.1.4'
F F 0.0171 0.0103 'International Tables Vol C Tables 4.2.6.8 and 6.1.1.4'
O O 0.0106 0.0060 'International Tables Vol C Tables 4.2.6.8 and 6.1.1.4'
P P 0.1023 0.0942 'International Tables Vol C Tables 4.2.6.8 and 6.1.1.4'
S S 0.1246 0.1234 'International Tables Vol C Tables 4.2.6.8 and 6.1.1.4'
Sn Sn -0.6537 1.4246 'International Tables Vol C Tables 4.2.6.8 and 6.1.1.4'

loop_
_geom_angle_atom_site_label_1
_geom_angle_atom_site_label_2
_geom_angle_atom_site_label_3
_geom_angle
_geom_angle_site_symmetry_1
_geom_angle_site_symmetry_3
_geom_angle_publ_flag
F2 Sn1 O3 88.08(8) . . ?
F2 Sn1 O4 90.75(7) . . ?
F2 Sn1 O2 89.52(8) . . ?
F2 Sn1 O1 88.22(8) . . ?
F1 Sn1 F2 178.78(7) . . ?
F1 Sn1 O3 92.10(8) . . ?
F1 Sn1 O4 90.46(8) . . ?
F1 Sn1 O2 89.27(8) . . ?
F1 Sn1 O1 91.61(8) . . ?
O3 Sn1 O4 89.34(8) . . ?
O3 Sn1 O1 176.24(8) . . ?
O4 Sn1 O1 90.02(8) . . ?
O2 Sn1 O3 91.78(8) . . ?
O2 Sn1 O4 178.85(8) . . ?
O2 Sn1 O1 88.87(8) . . ?
O3 P3 C18 110.55(13) . . ?
O3 P3 C7 113.32(12) . . ?
O3 P3 C13 108.38(13) . . ?
C18 P3 C13 109.21(14) . . ?
C7 P3 C18 108.33(14) . . ?
C7 P3 C13 106.93(14) . . ?
O4 P4 C43 107.99(12) . . ?
O4 P4 C37 110.79(13) . . ?
O4 P4 C49 112.15(13) . . ?
C37 P4 C43 106.13(14) . . ?
C37 P4 C49 112.45(14) . . ?
C49 P4 C43 106.97(14) . . ?
O1 P1 C67 110.00(13) . . ?
O1 P1 C61 107.95(13) . . ?
O1 P1 C55 111.18(13) . . ?
C67 P1 C61 108.77(14) . . ?
C55 P1 C67 110.85(14) . . ?
C55 P1 C61 107.98(15) . . ?
O2 P2 C24 111.04(14) . . ?
O2 P2 C1 108.53(13) . . ?
O2 P2 C30 112.38(13) . . ?
C24 P2 C30 110.37(15) . . ?
C1 P2 C24 106.98(14) . . ?
C1 P2 C30 107.30(15) . . ?
O5 S1 C73 102.50(16) . . ?
O6 S1 O5 114.69(16) . . ?
O6 S1 C73 103.80(17) . . ?
O7 S1 O5 115.27(16) . . ?
O7 S1 O6 115.14(16) . . ?
O7 S1 C73 102.95(19) . . ?
O8 S2 O9 112.79(17) . . ?
O8 S2 C74 103.77(17) . . ?
O9 S2 C74 103.19(17) . . ?
O10 S2 O8 117.5(2) . . ?
O10 S2 O9 113.9(2) . . ?
O10 S2 C74 103.50(18) . . ?
P3 O3 Sn1 153.73(13) . . ?
P4 O4 Sn1 143.22(12) . . ?
P2 O2 Sn1 150.92(13) . . ?
P1 O1 Sn1 141.87(13) . . ?
C72 C67 P1 118.2(2) . . ?
C68 C67 P1 121.6(2) . . ?
C68 C67 C72 120.0(3) . . ?
C48 C43 P4 122.5(2) . . ?
C48 C43 C44 120.1(3) . . ?
C44 C43 P4 117.3(2) . . ?
C66 C61 P1 120.8(3) . . ?
C62 C61 P1 120.1(3) . . ?
C62 C61 C66 118.9(3) . . ?
C37 C38 H38 120.1 . . ?
C39 C38 H38 120.1 . . ?
C39 C38 C37 119.8(3) . . ?
C38 C37 P4 120.4(2) . . ?
C42 C37 P4 119.9(2) . . ?
C42 C37 C38 119.6(3) . . ?
C23 C18 P3 120.4(2) . . ?
C23 C18 C19 120.0(3) . . ?
C19 C18 P3 119.5(2) . . ?
C25 C24 P2 120.1(2) . . ?
C25 C24 C29 119.6(3) . . ?
C29 C24 P2 120.2(3) . . ?
C13 C14 H14 120.1 . . ?
C15 C14 H14 120.1 . . ?
C15 C14 C13 119.9(3) . . ?
C8 C7 P3 121.9(2) . . ?
C8 C7 C12 119.3(3) . . ?
C12 C7 P3 118.8(2) . . ?
C18 C23 H23 120.0 . . ?
C18 C23 C22 120.0(3) . . ?
C22 C23 H23 120.0 . . ?
C14 C13 P3 117.6(2) . . ?
C17 C13 P3 122.7(2) . . ?
C17 C13 C14 119.6(3) . . ?
C67 C72 H72 120.2 . . ?
C67 C72 C71 119.5(3) . . ?
C71 C72 H72 120.2 . . ?
C50 C49 P4 116.3(2) . . ?
C54 C49 P4 123.1(3) . . ?
C54 C49 C50 120.3(3) . . ?
C2 C1 P2 118.2(2) . . ?
C6 C1 P2 121.7(2) . . ?
C6 C1 C2 120.1(3) . . ?
C11 C10 H10 119.8 . . ?
C9 C10 H10 119.8 . . ?
C9 C10 C11 120.5(3) . . ?
C43 C48 H48 120.3 . . ?
C43 C48 C47 119.5(3) . . ?
C47 C48 H48 120.3 . . ?
C43 C44 H44 120.2 . . ?
C45 C44 C43 119.6(3) . . ?
C45 C44 H44 120.2 . . ?
C24 C25 H25 120.1 . . ?
C24 C25 C26 119.7(3) . . ?
C26 C25 H25 120.1 . . ?
C60 C55 P1 117.9(2) . . ?
C56 C55 P1 121.8(2) . . ?
C56 C55 C60 119.9(3) . . ?
C48 C47 H47 119.8 . . ?
C46 C47 C48 120.3(3) . . ?
C46 C47 H47 119.8 . . ?
C59 C58 H58 119.9 . . ?
C57 C58 H58 119.9 . . ?
C57 C58 C59 120.2(3) . . ?
C39 C40 H40 119.8 . . ?
C39 C40 C41 120.3(3) . . ?
C41 C40 H40 119.8 . . ?
C49 C50 H50 120.4 . . ?
C51 C50 C49 119.3(3) . . ?
C51 C50 H50 120.4 . . ?
C1 C2 H2 120.1 . . ?
C3 C2 C1 119.8(3) . . ?
C3 C2 H2 120.1 . . ?
C55 C60 H60 120.1 . . ?
C59 C60 C55 119.7(3) . . ?
C59 C60 H60 120.1 . . ?
C67 C68 H68 120.1 . . ?
C69 C68 C67 119.8(3) . . ?
C69 C68 H68 120.1 . . ?
C1 C6 H6 120.2 . . ?
C1 C6 C5 119.6(3) . . ?
C5 C6 H6 120.2 . . ?
F5 C74 S2 111.6(2) . . ?
F4 C74 S2 111.9(2) . . ?
F4 C74 F5 106.9(3) . . ?
F3 C74 S2 112.1(3) . . ?
F3 C74 F5 106.3(3) . . ?
F3 C74 F4 107.6(3) . . ?
C68 C69 H69 119.9 . . ?
C70 C69 C68 120.1(3) . . ?
C70 C69 H69 119.9 . . ?
C22 C21 H21 119.7 . . ?
C22 C21 C20 120.6(3) . . ?
C20 C21 H21 119.7 . . ?
C7 C8 H8 120.1 . . ?
C7 C8 C9 119.9(3) . . ?
C9 C8 H8 120.1 . . ?
C72 C71 H71 120.0 . . ?
C70 C71 C72 120.0(3) . . ?
C70 C71 H71 120.0 . . ?
C31 C30 P2 119.3(2) . . ?
C31 C30 C35 120.0(3) . . ?
C35 C30 P2 120.6(3) . . ?
C38 C39 H39 120.0 . . ?
C40 C39 C38 120.0(3) . . ?
C40 C39 H39 120.0 . . ?
C49 C54 H54 120.2 . . ?
C49 C54 C53 119.5(4) . . ?
C53 C54 H54 120.2 . . ?
C18 C19 H19 120.1 . . ?
C20 C19 C18 119.7(3) . . ?
C20 C19 H19 120.1 . . ?
C26 C27 H27 119.7 . . ?
C28 C27 H27 119.7 . . ?
C28 C27 C26 120.7(3) . . ?
C55 C56 H56 120.2 . . ?
C57 C56 C55 119.5(3) . . ?
C57 C56 H56 120.2 . . ?
C10 C11 H11 120.2 . . ?
C12 C11 C10 119.6(3) . . ?
C12 C11 H11 120.2 . . ?
C7 C12 H12 119.7 . . ?
C11 C12 C7 120.6(3) . . ?
C11 C12 H12 119.7 . . ?
C30 C31 H31 120.2 . . ?
C30 C31 C32 119.6(3) . . ?
C32 C31 H31 120.2 . . ?
C16 C36 H36 119.8 . . ?
C16 C36 C15 120.4(3) . . ?
C15 C36 H36 119.8 . . ?
C47 C46 H46 119.8 . . ?
C47 C46 C45 120.3(3) . . ?
C45 C46 H46 119.8 . . ?
C36 C16 H16 119.9 . . ?
C36 C16 C17 120.3(3) . . ?
C17 C16 H16 119.9 . . ?
C23 C22 H22 120.1 . . ?
C21 C22 C23 119.8(3) . . ?
C21 C22 H22 120.1 . . ?
C69 C70 H70 119.7 . . ?
C71 C70 C69 120.5(3) . . ?
C71 C70 H70 119.7 . . ?
C54 C53 H53 120.1 . . ?
C52 C53 C54 119.8(4) . . ?
C52 C53 H53 120.1 . . ?
C64 C65 H65 119.5 . . ?
C64 C65 C66 121.0(4) . . ?
C66 C65 H65 119.5 . . ?
C25 C26 H26 120.0 . . ?
C27 C26 C25 119.9(4) . . ?
C27 C26 H26 120.0 . . ?
C53 C52 H52 119.5 . . ?
C53 C52 C51 120.9(3) . . ?
C51 C52 H52 119.5 . . ?
C6 C5 H5 120.0 . . ?
C4 C5 C6 120.0(3) . . ?
C4 C5 H5 120.0 . . ?
C44 C45 H45 119.9 . . ?
C46 C45 C44 120.2(3) . . ?
C46 C45 H45 119.9 . . ?
C14 C15 C36 119.8(3) . . ?
C14 C15 H15 120.1 . . ?
C36 C15 H15 120.1 . . ?
C5 C4 H4 119.7 . . ?
C5 C4 C3 120.6(3) . . ?
C3 C4 H4 119.7 . . ?
C58 C59 H59 120.0 . . ?
C60 C59 C58 120.0(3) . . ?
C60 C59 H59 120.0 . . ?
C50 C51 C52 120.1(4) . . ?
C50 C51 H51 119.9 . . ?
C52 C51 H51 119.9 . . ?
C21 C20 H20 120.1 . . ?
C19 C20 C21 119.8(3) . . ?
C19 C20 H20 120.1 . . ?
C37 C42 H42 120.0 . . ?
C41 C42 C37 120.1(3) . . ?
C41 C42 H42 120.0 . . ?
C58 C57 C56 120.6(3) . . ?
C58 C57 H57 119.7 . . ?
C56 C57 H57 119.7 . . ?
C13 C17 C16 120.0(3) . . ?
C13 C17 H17 120.0 . . ?
C16 C17 H17 120.0 . . ?
F6 C73 S1 111.6(3) . . ?
F6 C73 F7 107.1(3) . . ?
F6 C73 F8 107.2(3) . . ?
F7 C73 S1 111.2(3) . . ?
F8 C73 S1 111.5(3) . . ?
F8 C73 F7 107.9(3) . . ?
C40 C41 H41 119.9 . . ?
C42 C41 C40 120.2(3) . . ?
C42 C41 H41 119.9 . . ?
C65 C64 H64 120.2 . . ?
C65 C64 C63 119.5(4) . . ?
C63 C64 H64 120.2 . . ?
C27 C28 H28 119.9 . . ?
C27 C28 C29 120.1(3) . . ?
C29 C28 H28 119.9 . . ?
C2 C3 C4 119.9(3) . . ?
C2 C3 H3 120.1 . . ?
C4 C3 H3 120.1 . . ?
C30 C35 H35 120.2 . . ?
C34 C35 C30 119.6(4) . . ?
C34 C35 H35 120.2 . . ?
C61 C66 H66 120.1 . . ?
C65 C66 C61 119.8(4) . . ?
C65 C66 H66 120.1 . . ?
C10 C9 C8 120.2(3) . . ?
C10 C9 H9 119.9 . . ?
C8 C9 H9 119.9 . . ?
C35 C34 H34 120.0 . . ?
C33 C34 C35 120.0(4) . . ?
C33 C34 H34 120.0 . . ?
C24 C29 H29 120.1 . . ?
C28 C29 C24 119.9(3) . . ?
C28 C29 H29 120.1 . . ?
C64 C63 H63 119.8 . . ?
C64 C63 C62 120.5(4) . . ?
C62 C63 H63 119.8 . . ?
C34 C33 H33 119.8 . . ?
C32 C33 C34 120.5(4) . . ?
C32 C33 H33 119.8 . . ?
C31 C32 H32 119.9 . . ?
C33 C32 C31 120.3(4) . . ?
C33 C32 H32 119.9 . . ?
C61 C62 C63 120.1(4) . . ?
C61 C62 H62 120.0 . . ?
C63 C62 H62 120.0 . . ?

loop_
_geom_bond_atom_site_label_1
_geom_bond_atom_site_label_2
_geom_bond_distance
_geom_bond_site_symmetry_2
_geom_bond_publ_flag
Sn1 F2 1.9314(16) . ?
Sn1 F1 1.9164(17) . ?
Sn1 O3 2.040(2) . ?
Sn1 O4 2.0447(19) . ?
Sn1 O2 2.040(2) . ?
Sn1 O1 2.057(2) . ?
P3 O3 1.529(2) . ?
P3 C18 1.786(3) . ?
P3 C7 1.785(3) . ?
P3 C13 1.790(3) . ?
P4 O4 1.528(2) . ?
P4 C43 1.795(3) . ?
P4 C37 1.784(3) . ?
P4 C49 1.790(3) . ?
P1 O1 1.534(2) . ?
P1 C67 1.788(3) . ?
P1 C61 1.788(3) . ?
P1 C55 1.780(3) . ?
P2 O2 1.526(2) . ?
P2 C24 1.787(3) . ?
P2 C1 1.783(3) . ?
P2 C30 1.790(3) . ?
S1 O5 1.446(2) . ?
S1 O6 1.438(3) . ?
S1 O7 1.436(3) . ?
S1 C73 1.821(4) . ?
S2 O8 1.419(3) . ?
S2 O9 1.452(3) . ?
S2 O10 1.404(3) . ?
S2 C74 1.822(3) . ?
F6 C73 1.327(5) . ?
F7 C73 1.338(4) . ?
F5 C74 1.331(4) . ?
F4 C74 1.326(4) . ?
F8 C73 1.336(4) . ?
F3 C74 1.319(4) . ?
C67 C72 1.396(4) . ?
C67 C68 1.394(4) . ?
C43 C48 1.387(4) . ?
C43 C44 1.399(4) . ?
C61 C66 1.390(5) . ?
C61 C62 1.371(5) . ?
C38 H38 0.9500 . ?
C38 C37 1.398(4) . ?
C38 C39 1.398(4) . ?
C37 C42 1.396(4) . ?
C18 C23 1.389(4) . ?
C18 C19 1.394(5) . ?
C24 C25 1.390(5) . ?
C24 C29 1.400(4) . ?
C14 H14 0.9500 . ?
C14 C13 1.406(4) . ?
C14 C15 1.381(4) . ?
C7 C8 1.385(4) . ?
C7 C12 1.399(4) . ?
C23 H23 0.9500 . ?
C23 C22 1.390(4) . ?
C13 C17 1.385(4) . ?
C72 H72 0.9500 . ?
C72 C71 1.400(5) . ?
C49 C50 1.402(5) . ?
C49 C54 1.392(4) . ?
C1 C2 1.398(4) . ?
C1 C6 1.384(4) . ?
C10 H10 0.9500 . ?
C10 C11 1.384(5) . ?
C10 C9 1.377(5) . ?
C48 H48 0.9500 . ?
C48 C47 1.393(5) . ?
C44 H44 0.9500 . ?
C44 C45 1.387(5) . ?
C25 H25 0.9500 . ?
C25 C26 1.391(5) . ?
C55 C60 1.400(4) . ?
C55 C56 1.389(4) . ?
C47 H47 0.9500 . ?
C47 C46 1.378(5) . ?
C58 H58 0.9500 . ?
C58 C59 1.387(6) . ?
C58 C57 1.376(5) . ?
C40 H40 0.9500 . ?
C40 C39 1.382(5) . ?
C40 C41 1.389(5) . ?
C50 H50 0.9500 . ?
C50 C51 1.385(5) . ?
C2 H2 0.9500 . ?
C2 C3 1.378(5) . ?
C60 H60 0.9500 . ?
C60 C59 1.383(5) . ?
C68 H68 0.9500 . ?
C68 C69 1.392(5) . ?
C6 H6 0.9500 . ?
C6 C5 1.395(5) . ?
C69 H69 0.9500 . ?
C69 C70 1.383(5) . ?
C21 H21 0.9500 . ?
C21 C22 1.379(5) . ?
C21 C20 1.389(5) . ?
C8 H8 0.9500 . ?
C8 C9 1.389(5) . ?
C71 H71 0.9500 . ?
C71 C70 1.381(5) . ?
C30 C31 1.384(5) . ?
C30 C35 1.403(5) . ?
C39 H39 0.9500 . ?
C54 H54 0.9500 . ?
C54 C53 1.397(5) . ?
C19 H19 0.9500 . ?
C19 C20 1.387(5) . ?
C27 H27 0.9500 . ?
C27 C26 1.382(5) . ?
C27 C28 1.372(6) . ?
C56 H56 0.9500 . ?
C56 C57 1.387(5) . ?
C11 H11 0.9500 . ?
C11 C12 1.376(4) . ?
C12 H12 0.9500 . ?
C31 H31 0.9500 . ?
C31 C32 1.389(5) . ?
C36 H36 0.9500 . ?
C36 C16 1.374(5) . ?
C36 C15 1.391(5) . ?
C46 H46 0.9500 . ?
C46 C45 1.381(5) . ?
C16 H16 0.9500 . ?
C16 C17 1.388(5) . ?
C22 H22 0.9500 . ?
C70 H70 0.9500 . ?
C53 H53 0.9500 . ?
C53 C52 1.375(6) . ?
C65 H65 0.9500 . ?
C65 C64 1.346(6) . ?
C65 C66 1.383(5) . ?
C26 H26 0.9500 . ?
C52 H52 0.9500 . ?
C52 C51 1.387(6) . ?
C5 H5 0.9500 . ?
C5 C4 1.374(5) . ?
C45 H45 0.9500 . ?
C15 H15 0.9500 . ?
C4 H4 0.9500 . ?
C4 C3 1.388(5) . ?
C59 H59 0.9500 . ?
C51 H51 0.9500 . ?
C20 H20 0.9500 . ?
C42 H42 0.9500 . ?
C42 C41 1.384(5) . ?
C57 H57 0.9500 . ?
C17 H17 0.9500 . ?
C41 H41 0.9500 . ?
C64 H64 0.9500 . ?
C64 C63 1.371(6) . ?
C28 H28 0.9500 . ?
C28 C29 1.383(5) . ?
C3 H3 0.9500 . ?
C35 H35 0.9500 . ?
C35 C34 1.383(5) . ?
C66 H66 0.9500 . ?
C9 H9 0.9500 . ?
C34 H34 0.9500 . ?
C34 C33 1.380(6) . ?
C29 H29 0.9500 . ?
C63 H63 0.9500 . ?
C63 C62 1.385(5) . ?
C33 H33 0.9500 . ?
C33 C32 1.377(6) . ?
C32 H32 0.9500 . ?
C62 H62 0.9500 . ?

loop_
_geom_torsion_atom_site_label_1
_geom_torsion_atom_site_label_2
_geom_torsion_atom_site_label_3
_geom_torsion_atom_site_label_4
_geom_torsion
_geom_torsion_site_symmetry_1
_geom_torsion_site_symmetry_2
_geom_torsion_site_symmetry_3
_geom_torsion_site_symmetry_4
_geom_torsion_publ_flag
P3 C18 C23 C22 -176.7(3) . . . . ?
P3 C18 C19 C20 176.1(3) . . . . ?
P3 C7 C8 C9 -178.1(3) . . . . ?
P3 C7 C12 C11 178.0(3) . . . . ?
P3 C13 C17 C16 -179.2(3) . . . . ?
P4 C43 C48 C47 178.2(3) . . . . ?
P4 C43 C44 C45 -177.6(3) . . . . ?
P4 C37 C42 C41 178.6(3) . . . . ?
P4 C49 C50 C51 173.5(3) . . . . ?
P4 C49 C54 C53 -172.5(3) . . . . ?
P1 C67 C72 C71 -175.4(3) . . . . ?
P1 C67 C68 C69 174.7(3) . . . . ?
P1 C61 C66 C65 -177.7(3) . . . . ?
P1 C61 C62 C63 176.6(4) . . . . ?
P1 C55 C60 C59 -171.9(3) . . . . ?
P1 C55 C56 C57 170.8(3) . . . . ?
P2 C24 C25 C26 -179.4(3) . . . . ?
P2 C24 C29 C28 179.0(3) . . . . ?
P2 C1 C2 C3 -179.0(3) . . . . ?
P2 C1 C6 C5 179.0(3) . . . . ?
P2 C30 C31 C32 -178.6(3) . . . . ?
P2 C30 C35 C34 177.4(3) . . . . ?
O3 P3 C18 C23 -142.4(2) . . . . ?
O3 P3 C18 C19 40.6(3) . . . . ?
O3 P3 C7 C8 -143.6(3) . . . . ?
O3 P3 C7 C12 39.6(3) . . . . ?
O3 P3 C13 C14 69.5(3) . . . . ?
O3 P3 C13 C17 -110.9(3) . . . . ?
O4 P4 C43 C48 -116.9(3) . . . . ?
O4 P4 C43 C44 61.6(3) . . . . ?
O4 P4 C37 C38 6.0(3) . . . . ?
O4 P4 C37 C42 -170.3(2) . . . . ?
O4 P4 C49 C50 45.1(3) . . . . ?
O4 P4 C49 C54 -140.6(3) . . . . ?
O2 P2 C24 C25 -25.8(3) . . . . ?
O2 P2 C24 C29 154.2(3) . . . . ?
O2 P2 C1 C2 -62.3(3) . . . . ?
O2 P2 C1 C6 117.7(3) . . . . ?
O2 P2 C30 C31 -26.9(3) . . . . ?
O2 P2 C30 C35 156.9(3) . . . . ?
O1 P1 C67 C72 -16.9(3) . . . . ?
O1 P1 C67 C68 168.1(3) . . . . ?
O1 P1 C61 C66 -171.1(3) . . . . ?
O1 P1 C61 C62 14.0(4) . . . . ?
O1 P1 C55 C60 79.8(3) . . . . ?
O1 P1 C55 C56 -93.1(3) . . . . ?
O5 S1 C73 F6 59.2(3) . . . . ?
O5 S1 C73 F7 -60.3(3) . . . . ?
O5 S1 C73 F8 179.1(3) . . . . ?
O6 S1 C73 F6 -60.4(3) . . . . ?
O6 S1 C73 F7 -180.0(3) . . . . ?
O6 S1 C73 F8 59.5(3) . . . . ?
O7 S1 C73 F6 179.2(2) . . . . ?
O7 S1 C73 F7 59.7(3) . . . . ?
O7 S1 C73 F8 -60.9(3) . . . . ?
O8 S2 C74 F5 57.9(3) . . . . ?
O8 S2 C74 F4 177.7(3) . . . . ?
O8 S2 C74 F3 -61.3(3) . . . . ?
O9 S2 C74 F5 -59.9(3) . . . . ?
O9 S2 C74 F4 59.8(3) . . . . ?
O9 S2 C74 F3 -179.1(3) . . . . ?
O10 S2 C74 F5 -178.9(3) . . . . ?
O10 S2 C74 F4 -59.1(3) . . . . ?
O10 S2 C74 F3 61.9(3) . . . . ?
C67 P1 O1 Sn1 -68.6(2) . . . . ?
C67 P1 C61 C66 69.6(3) . . . . ?
C67 P1 C61 C62 -105.4(4) . . . . ?
C67 P1 C55 C60 -157.5(2) . . . . ?
C67 P1 C55 C56 29.6(3) . . . . ?
C67 C72 C71 C70 1.0(5) . . . . ?
C67 C68 C69 C70 0.1(5) . . . . ?
C43 P4 O4 Sn1 163.8(2) . . . . ?
C43 P4 C37 C38 123.0(2) . . . . ?
C43 P4 C37 C42 -53.4(3) . . . . ?
C43 P4 C49 C50 -73.1(3) . . . . ?
C43 P4 C49 C54 101.1(3) . . . . ?
C43 C48 C47 C46 -0.9(5) . . . . ?
C43 C44 C45 C46 -0.6(5) . . . . ?
C61 P1 O1 Sn1 172.9(2) . . . . ?
C61 P1 C67 C72 101.1(3) . . . . ?
C61 P1 C67 C68 -73.8(3) . . . . ?
C61 P1 C55 C60 -38.4(3) . . . . ?
C61 P1 C55 C56 148.7(3) . . . . ?
C38 C37 C42 C41 2.2(5) . . . . ?
C37 P4 O4 Sn1 -80.3(2) . . . . ?
C37 P4 C43 C48 124.2(3) . . . . ?
C37 P4 C43 C44 -57.2(3) . . . . ?
C37 P4 C49 C50 170.8(2) . . . . ?
C37 P4 C49 C54 -15.0(3) . . . . ?
C37 C38 C39 C40 -0.9(5) . . . . ?
C37 C42 C41 C40 -1.5(5) . . . . ?
C18 P3 O3 Sn1 66.4(3) . . . . ?
C18 P3 C7 C8 93.3(3) . . . . ?
C18 P3 C7 C12 -83.4(3) . . . . ?
C18 P3 C13 C14 -170.0(2) . . . . ?
C18 P3 C13 C17 9.6(3) . . . . ?
C18 C23 C22 C21 0.3(5) . . . . ?
C18 C19 C20 C21 0.9(6) . . . . ?
C24 P2 O2 Sn1 76.8(3) . . . . ?
C24 P2 C1 C2 57.6(3) . . . . ?
C24 P2 C1 C6 -122.4(3) . . . . ?
C24 P2 C30 C31 -151.5(3) . . . . ?
C24 P2 C30 C35 32.4(3) . . . . ?
C24 C25 C26 C27 -0.2(6) . . . . ?
C14 C13 C17 C16 0.4(5) . . . . ?
C7 P3 O3 Sn1 -55.4(3) . . . . ?
C7 P3 C18 C23 -17.7(3) . . . . ?
C7 P3 C18 C19 165.3(3) . . . . ?
C7 P3 C13 C14 -53.0(3) . . . . ?
C7 P3 C13 C17 126.6(3) . . . . ?
C7 C8 C9 C10 0.3(7) . . . . ?
C23 C18 C19 C20 -0.9(5) . . . . ?
C13 P3 O3 Sn1 -173.9(3) . . . . ?
C13 P3 C18 C23 98.5(3) . . . . ?
C13 P3 C18 C19 -78.6(3) . . . . ?
C13 P3 C7 C8 -24.3(3) . . . . ?
C13 P3 C7 C12 159.0(2) . . . . ?
C13 C14 C15 C36 0.3(5) . . . . ?
C72 C67 C68 C69 -0.2(5) . . . . ?
C72 C71 C70 C69 -1.1(5) . . . . ?
C49 P4 O4 Sn1 46.2(2) . . . . ?
C49 P4 C43 C48 4.0(3) . . . . ?
C49 P4 C43 C44 -177.5(2) . . . . ?
C49 P4 C37 C38 -120.4(2) . . . . ?
C49 P4 C37 C42 63.3(3) . . . . ?
C49 C50 C51 C52 -0.4(6) . . . . ?
C49 C54 C53 C52 -0.8(6) . . . . ?
C1 P2 O2 Sn1 -165.8(3) . . . . ?
C1 P2 C24 C25 -144.0(3) . . . . ?
C1 P2 C24 C29 35.9(3) . . . . ?
C1 P2 C30 C31 92.3(3) . . . . ?
C1 P2 C30 C35 -83.8(3) . . . . ?
C1 C2 C3 C4 0.1(6) . . . . ?
C1 C6 C5 C4 0.0(6) . . . . ?
C10 C11 C12 C7 0.1(5) . . . . ?
C48 C43 C44 C45 1.0(5) . . . . ?
C48 C47 C46 C45 1.3(6) . . . . ?
C44 C43 C48 C47 -0.3(5) . . . . ?
C25 C24 C29 C28 -1.0(5) . . . . ?
C55 P1 O1 Sn1 54.6(3) . . . . ?
C55 P1 C67 C72 -140.3(2) . . . . ?
C55 P1 C67 C68 44.7(3) . . . . ?
C55 P1 C61 C66 -50.8(3) . . . . ?
C55 P1 C61 C62 134.3(4) . . . . ?
C55 C60 C59 C58 0.5(5) . . . . ?
C55 C56 C57 C58 1.1(5) . . . . ?
C47 C46 C45 C44 -0.6(6) . . . . ?
C50 C49 C54 C53 1.5(5) . . . . ?
C2 C1 C6 C5 -1.0(5) . . . . ?
C60 C55 C56 C57 -2.0(5) . . . . ?
C68 C67 C72 C71 -0.4(5) . . . . ?
C68 C69 C70 C71 0.5(6) . . . . ?
C6 C1 C2 C3 1.0(5) . . . . ?
C6 C5 C4 C3 1.0(6) . . . . ?
C8 C7 C12 C11 1.2(5) . . . . ?
C30 P2 O2 Sn1 -47.3(3) . . . . ?
C30 P2 C24 C25 99.5(3) . . . . ?
C30 P2 C24 C29 -80.5(3) . . . . ?
C30 P2 C1 C2 176.1(3) . . . . ?
C30 P2 C1 C6 -4.0(3) . . . . ?
C30 C31 C32 C33 0.7(7) . . . . ?
C30 C35 C34 C33 1.6(6) . . . . ?
C39 C38 C37 P4 -177.4(2) . . . . ?
C39 C38 C37 C42 -1.0(5) . . . . ?
C39 C40 C41 C42 -0.4(5) . . . . ?
C54 C49 C50 C51 -0.9(5) . . . . ?
C54 C53 C52 C51 -0.5(7) . . . . ?
C19 C18 C23 C22 0.3(5) . . . . ?
C27 C28 C29 C24 0.9(5) . . . . ?
C56 C55 C60 C59 1.2(5) . . . . ?
C11 C10 C9 C8 1.0(6) . . . . ?
C12 C7 C8 C9 -1.4(6) . . . . ?
C31 C30 C35 C34 1.3(6) . . . . ?
C36 C16 C17 C13 0.3(5) . . . . ?
C16 C36 C15 C14 0.4(5) . . . . ?
C22 C21 C20 C19 -0.3(6) . . . . ?
C53 C52 C51 C50 1.1(7) . . . . ?
C65 C64 C63 C62 -5.8(9) . . . . ?
C26 C27 C28 C29 -0.5(6) . . . . ?
C5 C4 C3 C2 -1.1(6) . . . . ?
C15 C14 C13 P3 178.9(3) . . . . ?
C15 C14 C13 C17 -0.7(5) . . . . ?
C15 C36 C16 C17 -0.7(5) . . . . ?
C59 C58 C57 C56 0.6(5) . . . . ?
C20 C21 C22 C23 -0.3(6) . . . . ?
C57 C58 C59 C60 -1.4(5) . . . . ?
C41 C40 C39 C38 1.6(5) . . . . ?
C64 C65 C66 C61 -0.4(7) . . . . ?
C64 C63 C62 C61 2.7(9) . . . . ?
C28 C27 C26 C25 0.1(6) . . . . ?
C35 C30 C31 C32 -2.5(6) . . . . ?
C35 C34 C33 C32 -3.4(7) . . . . ?
C66 C61 C62 C63 1.5(7) . . . . ?
C66 C65 C64 C63 4.6(8) . . . . ?
C9 C10 C11 C12 -1.3(6) . . . . ?
C34 C33 C32 C31 2.2(7) . . . . ?
C29 C24 C25 C26 0.7(5) . . . . ?
C62 C61 C66 C65 -2.7(6) . . . . ?
